data_4344074
loop_
_publ_author_name
'Liu, Chia-Lin'
'Liu, Hsin-Kuan'
'Chang, Wen-Jung'
'Lii, Kwang-Hwa'

_publ_section_title
;
 K2Ca4[(UO2)(Si2O7)2]: A Uranyl Silicate with a One-Dimensional Chain
 Structure.
;
_journal_issue 17
_journal_name_full 'Inorganic chemistry'
_journal_page_first 8165
_journal_page_last 8167
_journal_paper_doi 10.1021/acs.inorgchem.5b01390
_journal_volume 54
_journal_year 2015
_chemical_formula_sum 'Ca4 K2 O16 Si4 U'
_chemical_formula_weight 844.91
_chemical_name_systematic
; 
 ? 
;
_space_group_IT_number 2
_symmetry_cell_setting triclinic
_symmetry_space_group_name_Hall '-P 1'
_symmetry_space_group_name_H-M 'P -1'
_atom_sites_solution_hydrogens none
_atom_sites_solution_primary direct
_atom_sites_solution_secondary difmap
_audit_creation_method SHELXL-97
_cell_angle_alpha 98.324(2)
_cell_angle_beta 93.624(2)
_cell_angle_gamma 112.310(2)
_cell_formula_units_Z 1
_cell_length_a 6.6354(2)
_cell_length_b 6.6791(2)
_cell_length_c 9.6987(3)
_cell_measurement_temperature 296(2)
_cell_volume 390.17(2)
_computing_molecular_graphics Diamond
_computing_structure_refinement 'SHELXL-97 (Sheldrick, 1997)'
_computing_structure_solution 'SHELXS-97 (Sheldrick, 1990)'
_diffrn_ambient_temperature 296(2)
_diffrn_measured_fraction_theta_full 0.991
_diffrn_measured_fraction_theta_max 0.991
_diffrn_measurement_device_type 'CCD area detector'
_diffrn_measurement_method 'phi and omega scans'
_diffrn_radiation_monochromator graphite
_diffrn_radiation_source 'fine-focus sealed tube'
_diffrn_radiation_type MoK\a
_diffrn_radiation_wavelength 0.71073
_diffrn_reflns_av_R_equivalents 0.0272
_diffrn_reflns_av_sigmaI/netI 0.0228
_diffrn_reflns_limit_h_max 8
_diffrn_reflns_limit_h_min -7
_diffrn_reflns_limit_k_max 8
_diffrn_reflns_limit_k_min -8
_diffrn_reflns_limit_l_max 12
_diffrn_reflns_limit_l_min -11
_diffrn_reflns_number 6552
_diffrn_reflns_theta_full 28.30
_diffrn_reflns_theta_max 28.30
_diffrn_reflns_theta_min 3.35
_exptl_absorpt_coefficient_mu 12.640
_exptl_absorpt_correction_T_max 0.7468
_exptl_absorpt_correction_T_min 0.5654
_exptl_absorpt_correction_type empirical
_exptl_absorpt_process_details 'SADABS program'
_exptl_crystal_colour 'greenish yellow'
_exptl_crystal_density_diffrn 3.596
_exptl_crystal_density_method 'not measured'
_exptl_crystal_description foliated
_exptl_crystal_F_000 394
_refine_diff_density_max 0.710
_refine_diff_density_min -0.609
_refine_diff_density_rms 0.117
_refine_ls_extinction_method none
_refine_ls_goodness_of_fit_ref 1.087
_refine_ls_hydrogen_treatment none
_refine_ls_matrix_type full
_refine_ls_number_parameters 124
_refine_ls_number_reflns 1916
_refine_ls_number_restraints 0
_refine_ls_restrained_S_all 1.087
_refine_ls_R_factor_all 0.0133
_refine_ls_R_factor_gt 0.0133
_refine_ls_shift/su_max 0.000
_refine_ls_shift/su_mean 0.000
_refine_ls_structure_factor_coef Fsqd
_refine_ls_weighting_details 'calc w=1/[\s^2^(Fo^2^)+(0.0143P)^2^+0.1434P] where P=(Fo^2^+2Fc^2^)/3'
_refine_ls_weighting_scheme calc
_refine_ls_wR_factor_gt 0.0314
_refine_ls_wR_factor_ref 0.0314
_reflns_number_gt 1912
_reflns_number_total 1916
_reflns_threshold_expression >2sigma(I)
_cod_data_source_file ic5b01390_si_002.cif
_cod_data_source_block kcausio
_cod_depositor_comments 'Adding full bibliography for 4344074.cif.'
_cod_original_sg_symbol_H-M P-1
_cod_database_code 4344074

loop_
_symmetry_equiv_pos_as_xyz
'x, y, z'
'-x, -y, -z'

loop_
_atom_site_label
_atom_site_type_symbol
_atom_site_fract_x
_atom_site_fract_y
_atom_site_fract_z
_atom_site_U_iso_or_equiv
_atom_site_adp_type
_atom_site_occupancy
_atom_site_symmetry_multiplicity
_atom_site_calc_flag
_atom_site_refinement_flags
K1 K 0.32946(13) 0.67591(12) 0.45206(7) 0.02778(15) Uani 1 1 d .
Ca1 Ca 0.77405(8) 0.03156(8) 0.11269(5) 0.00893(10) Uani 1 1 d .
Ca2 Ca 0.25927(8) 0.51582(7) 0.07368(5) 0.00816(10) Uani 1 1 d .
U1 U 0.0000 0.0000 0.5000 0.00632(4) Uani 1 2 d S
Si1 Si 0.32701(11) 0.08504(10) 0.21332(7) 0.00680(13) Uani 1 1 d .
Si2 Si 0.75466(11) 0.52211(10) 0.23564(7) 0.00643(13) Uani 1 1 d .
O1 O 0.3741(3) -0.1041(3) 0.1147(2) 0.0157(4) Uani 1 1 d .
O2 O 0.1626(3) 0.1565(3) 0.12207(19) 0.0111(4) Uani 1 1 d .
O3 O 0.2585(3) 0.0246(3) 0.3642(2) 0.0176(4) Uani 1 1 d .
O4 O 0.5615(3) 0.2952(3) 0.2593(2) 0.0309(6) Uani 1 1 d .
O5 O 0.9192(3) 0.4487(3) 0.1473(2) 0.0189(4) Uani 1 1 d .
O6 O 0.8532(4) 0.6513(3) 0.3946(2) 0.0197(4) Uani 1 1 d .
O7 O 0.6470(3) 0.6441(3) 0.13973(18) 0.0100(4) Uani 1 1 d .
O8 O 0.1580(3) -0.0733(3) 0.63222(19) 0.0131(4) Uani 1 1 d .

loop_
_atom_site_aniso_label
_atom_site_aniso_U_11
_atom_site_aniso_U_22
_atom_site_aniso_U_33
_atom_site_aniso_U_23
_atom_site_aniso_U_13
_atom_site_aniso_U_12
K1 0.0425(4) 0.0324(4) 0.0196(3) 0.0088(3) 0.0068(3) 0.0251(3)
Ca1 0.0076(2) 0.0085(2) 0.0102(2) 0.00265(18) -0.00008(18) 0.00249(18)
Ca2 0.0080(2) 0.0087(2) 0.0088(2) 0.00220(18) 0.00219(18) 0.00407(18)
U1 0.00715(6) 0.00587(6) 0.00508(6) 0.00014(4) 0.00017(4) 0.00202(4)
Si1 0.0056(3) 0.0063(3) 0.0084(3) 0.0027(2) 0.0014(2) 0.0016(2)
Si2 0.0063(3) 0.0053(3) 0.0070(3) 0.0003(2) 0.0003(2) 0.0019(2)
O1 0.0190(10) 0.0159(9) 0.0175(10) 0.0014(8) 0.0032(8) 0.0131(8)
O2 0.0096(8) 0.0121(8) 0.0144(9) 0.0058(7) 0.0015(7) 0.0060(7)
O3 0.0152(9) 0.0300(11) 0.0140(9) 0.0112(8) 0.0079(8) 0.0126(8)
O4 0.0180(10) 0.0232(11) 0.0342(13) 0.0178(10) -0.0139(10) -0.0125(9)
O5 0.0221(10) 0.0324(11) 0.0144(9) 0.0095(8) 0.0087(8) 0.0212(9)
O6 0.0344(12) 0.0085(8) 0.0105(9) -0.0022(7) -0.0095(9) 0.0055(8)
O7 0.0127(9) 0.0093(8) 0.0105(8) 0.0020(7) 0.0005(7) 0.0071(7)
O8 0.0163(9) 0.0153(9) 0.0093(8) 0.0003(7) -0.0010(7) 0.0092(7)

loop_
_atom_type_symbol
_atom_type_description
_atom_type_scat_dispersion_real
_atom_type_scat_dispersion_imag
_atom_type_scat_source
Ca Ca 0.2262 0.3064 'International Tables Vol C Tables 4.2.6.8 and 6.1.1.4'
K K 0.2009 0.2494 'International Tables Vol C Tables 4.2.6.8 and 6.1.1.4'
O O 0.0106 0.0060 'International Tables Vol C Tables 4.2.6.8 and 6.1.1.4'
Si Si 0.0817 0.0704 'International Tables Vol C Tables 4.2.6.8 and 6.1.1.4'
U U -9.6767 9.6646 'International Tables Vol C Tables 4.2.6.8 and 6.1.1.4'

loop_
_geom_angle_atom_site_label_1
_geom_angle_atom_site_label_2
_geom_angle_atom_site_label_3
_geom_angle
_geom_angle_site_symmetry_1
_geom_angle_site_symmetry_3
O8 U1 O8 180.00(8) 2_556 .
O8 U1 O3 91.51(8) 2_556 .
O8 U1 O3 88.49(8) . .
O8 U1 O3 88.49(8) 2_556 2_556
O8 U1 O3 91.51(8) . 2_556
O3 U1 O3 180.0 . 2_556
O8 U1 O6 90.86(7) 2_556 1_445
O8 U1 O6 89.14(7) . 1_445
O3 U1 O6 84.32(8) . 1_445
O3 U1 O6 95.68(8) 2_556 1_445
O8 U1 O6 89.14(7) 2_556 2_666
O8 U1 O6 90.86(7) . 2_666
O3 U1 O6 95.68(8) . 2_666
O3 U1 O6 84.32(8) 2_556 2_666
O6 U1 O6 180.00(16) 1_445 2_666
O1 Si1 O2 108.44(10) . .
O1 Si1 O3 113.63(11) . .
O2 Si1 O3 116.23(10) . .
O1 Si1 O4 107.09(12) . .
O2 Si1 O4 109.00(11) . .
O3 Si1 O4 101.83(11) . .
O5 Si2 O6 115.66(11) . .
O5 Si2 O7 107.78(10) . .
O6 Si2 O7 115.48(10) . .
O5 Si2 O4 106.01(13) . .
O6 Si2 O4 102.52(12) . .
O7 Si2 O4 108.68(10) . .
Si1 O3 U1 141.50(11) . .
Si2 O4 Si1 153.31(15) . .
Si2 O6 U1 135.41(11) . 1_665

loop_
_geom_bond_atom_site_label_1
_geom_bond_atom_site_label_2
_geom_bond_distance
_geom_bond_site_symmetry_2
U1 O8 1.8397(18) 2_556
U1 O8 1.8397(18) .
U1 O3 2.1999(19) .
U1 O3 2.1999(19) 2_556
U1 O6 2.2089(17) 1_445
U1 O6 2.2089(17) 2_666
Si1 O1 1.6115(19) .
Si1 O2 1.6117(18) .
Si1 O3 1.621(2) .
Si1 O4 1.632(2) .
Si2 O5 1.603(2) .
Si2 O6 1.6151(18) .
Si2 O7 1.6175(18) .
Si2 O4 1.630(2) .
O6 U1 2.2089(17) 1_665
